data_4513470
loop_
_publ_author_name
'Kamali, Naghmeh'
'Aljohani, Marwah'
'McArdle, Patrick'
'Erxleben, Andrea'

_publ_section_title
;
 Hydrogen Bonding Networks and Solid-State Conversions in Benzamidinium
 Salts
;
_journal_issue 8
_journal_name_full 'Crystal Growth &amp; Design'
_journal_page_first 3905
_journal_paper_doi 10.1021/acs.cgd.5b00529
_journal_volume 15
_journal_year 2015
_chemical_formula_sum 'C14 H13 N3 O3 S'
_chemical_formula_weight 303.33
_chemical_name_systematic
; 
 ? 
;
_space_group_IT_number 4
_symmetry_cell_setting monoclinic
_symmetry_space_group_name_Hall 'P 2yb'
_symmetry_space_group_name_H-M 'P 1 21 1'
_atom_sites_solution_hydrogens difmap
_atom_sites_solution_primary direct
_atom_sites_solution_secondary difmap
_audit_creation_method SHELXL-97
_cell_angle_alpha 90.00
_cell_angle_beta 116.754(9)
_cell_angle_gamma 90.00
_cell_formula_units_Z 2
_cell_length_a 10.9623(8)
_cell_length_b 5.8715(3)
_cell_length_c 12.0212(9)
_cell_measurement_reflns_used 1985
_cell_measurement_temperature 293(2)
_cell_measurement_theta_max 26.36
_cell_measurement_theta_min 3.39
_cell_volume 690.91(10)
_computing_cell_refinement
;
CrysAlisPro, Oxford Diffraction Ltd.,
Version 1.171.33.31 (release 08-01-2009 CrysAlis171 .NET)
(compiled Jan  8 2009,16:24:04)
;
_computing_data_collection
;
CrysAlisPro, Oxford Diffraction Ltd.,
Version 1.171.33.31 (release 08-01-2009 CrysAlis171 .NET)
(compiled Jan  8 2009,16:24:04)
;
_computing_data_reduction
;
CrysAlisPro, Oxford Diffraction Ltd.,
Version 1.171.33.31 (release 08-01-2009 CrysAlis171 .NET)
(compiled Jan  8 2009,16:24:04)
;
_computing_structure_refinement 'SHELXL-97 (Sheldrick, 1997)'
_computing_structure_solution 'SHELXS-97 (Sheldrick, 1990)'
_diffrn_ambient_temperature 293(2)
_diffrn_detector_area_resol_mean 16.1048
_diffrn_measured_fraction_theta_full 0.994
_diffrn_measured_fraction_theta_max 0.994
_diffrn_measurement_device_type 'Goniometer KM4/Xcalibur, detector: Sapphire3'
_diffrn_radiation_monochromator graphite
_diffrn_radiation_source 'Enhance (Mo) X-ray Source'
_diffrn_radiation_type MoK\a
_diffrn_radiation_wavelength 0.71073
_diffrn_reflns_av_R_equivalents 0.0146
_diffrn_reflns_av_sigmaI/netI 0.0253
_diffrn_reflns_limit_h_max 13
_diffrn_reflns_limit_h_min -9
_diffrn_reflns_limit_k_max 7
_diffrn_reflns_limit_k_min -4
_diffrn_reflns_limit_l_max 7
_diffrn_reflns_limit_l_min -15
_diffrn_reflns_number 2873
_diffrn_reflns_theta_full 26.36
_diffrn_reflns_theta_max 26.36
_diffrn_reflns_theta_min 3.39
_exptl_absorpt_coefficient_mu 0.248
_exptl_absorpt_correction_T_max 0.8965
_exptl_absorpt_correction_T_min 0.8654
_exptl_absorpt_correction_type multi-scan
_exptl_absorpt_process_details
;
CrysAlis RED, Oxford Diffraction Ltd.,
Version 1.171.33.31 (release 08-01-2009 CrysAlis171 .NET)
(compiled Jan  8 2009,16:24:04)
Empirical absorption correction using spherical harmonics,
 implemented in SCALE3 ABSPACK scaling algorithm.
;
_exptl_crystal_colour colourless
_exptl_crystal_density_diffrn 1.458
_exptl_crystal_density_method 'not measured'
_exptl_crystal_description block
_exptl_crystal_F_000 316
_exptl_crystal_size_max 0.60
_exptl_crystal_size_mid 0.45
_exptl_crystal_size_min 0.45
_refine_diff_density_max 0.146
_refine_diff_density_min -0.211
_refine_diff_density_rms 0.039
_refine_ls_abs_structure_details 'Flack H D (1983), Acta Cryst. A39, 876-881'
_refine_ls_abs_structure_Flack 0.00(6)
_refine_ls_extinction_method none
_refine_ls_goodness_of_fit_ref 1.058
_refine_ls_hydrogen_treatment refall
_refine_ls_matrix_type full
_refine_ls_number_parameters 242
_refine_ls_number_reflns 1985
_refine_ls_number_restraints 1
_refine_ls_restrained_S_all 1.058
_refine_ls_R_factor_all 0.0282
_refine_ls_R_factor_gt 0.0258
_refine_ls_shift/su_max 0.001
_refine_ls_shift/su_mean 0.000
_refine_ls_structure_factor_coef Fsqd
_refine_ls_weighting_details 'calc w=1/[\s^2^(Fo^2^)+(0.0466P)^2^+0.0034P] where P=(Fo^2^+2Fc^2^)/3'
_refine_ls_weighting_scheme calc
_refine_ls_wR_factor_gt 0.0658
_refine_ls_wR_factor_ref 0.0678
_reflns_number_gt 1882
_reflns_number_total 1985
_reflns_threshold_expression >2sigma(I)
_cod_data_source_file cg5b00529_si_002.cif
_cod_data_source_block bzamH.sac
_cod_depositor_comments 'Adding full bibliography for 4513461--4513471.cif.'
_cod_original_cell_volume 690.91(8)
_cod_original_sg_symbol_H-M P21
_cod_database_code 4513470

loop_
_symmetry_equiv_pos_as_xyz
'x, y, z'
'-x, y+1/2, -z'

loop_
_atom_site_label
_atom_site_type_symbol
_atom_site_fract_x
_atom_site_fract_y
_atom_site_fract_z
_atom_site_U_iso_or_equiv
_atom_site_adp_type
_atom_site_occupancy
_atom_site_symmetry_multiplicity
_atom_site_calc_flag
S1 S 0.65185(4) 0.39212(8) 0.65223(4) 0.02554(13) Uani 1 1 d
O3 O 0.61488(16) 0.2583(3) 0.93229(13) 0.0416(4) Uani 1 1 d
O1 O 0.74356(14) 0.2666(3) 0.61938(13) 0.0338(3) Uani 1 1 d
N3 N 0.60184(17) 0.2440(3) 0.73777(15) 0.0293(4) Uani 1 1 d
O2 O 0.53758(15) 0.4936(3) 0.54867(12) 0.0361(4) Uani 1 1 d
N1 N 0.4235(2) -0.1538(3) 0.66900(18) 0.0347(5) Uani 1 1 d
N2 N 0.41636(19) -0.1154(5) 0.85384(15) 0.0394(4) Uani 1 1 d
H12 H 0.816(2) 0.827(5) 0.679(2) 0.042(6) Uiso 1 1 d
H11 H 0.924(2) 1.043(5) 0.857(2) 0.044(7) Uiso 1 1 d
H9 H 0.779(3) 0.650(5) 1.045(3) 0.058(8) Uiso 1 1 d
H10 H 0.906(3) 0.976(6) 1.033(3) 0.068(9) Uiso 1 1 d
H5 H -0.001(3) -0.547(5) 0.732(2) 0.061(8) Uiso 1 1 d
H6 H 0.171(3) -0.283(5) 0.807(3) 0.052(8) Uiso 1 1 d
H4 H 0.000(3) -0.834(6) 0.598(3) 0.068(9) Uiso 1 1 d
H2A H 0.472(3) 0.003(5) 0.875(2) 0.045(7) Uiso 1 1 d
H1A H 0.483(3) -0.042(5) 0.685(2) 0.045(8) Uiso 1 1 d
H1B H 0.385(2) -0.216(5) 0.593(3) 0.046(7) Uiso 1 1 d
H2B H 0.395(2) -0.158(5) 0.906(2) 0.035(6) Uiso 1 1 d
H3 H 0.165(3) -0.854(5) 0.526(2) 0.055(8) Uiso 1 1 d
H2 H 0.345(3) -0.574(5) 0.607(2) 0.063(8) Uiso 1 1 d
C1 C 0.2700(2) -0.3978(4) 0.70659(17) 0.0293(4) Uani 1 1 d
C2 C 0.2690(2) -0.5699(4) 0.62647(19) 0.0369(5) Uani 1 1 d
C3 C 0.1688(2) -0.7353(5) 0.5868(2) 0.0441(6) Uani 1 1 d
C4 C 0.0671(2) -0.7284(5) 0.6256(2) 0.0469(6) Uani 1 1 d
C5 C 0.0678(2) -0.5594(5) 0.7045(2) 0.0475(7) Uani 1 1 d
C6 C 0.1675(2) -0.3949(5) 0.7455(2) 0.0399(5) Uani 1 1 d
C7 C 0.3743(2) -0.2155(4) 0.74509(17) 0.0291(4) Uani 1 1 d
C8 C 0.7292(2) 0.5489(4) 0.87123(18) 0.0295(5) Uani 1 1 d
C9 C 0.7897(3) 0.6871(4) 0.9748(2) 0.0394(5) Uani 1 1 d
C10 C 0.8646(2) 0.8740(5) 0.9689(2) 0.0466(6) Uani 1 1 d
C11 C 0.8768(2) 0.9214(5) 0.8619(2) 0.0452(6) Uani 1 1 d
C12 C 0.8154(2) 0.7854(4) 0.7575(2) 0.0380(5) Uani 1 1 d
C13 C 0.74386(19) 0.5998(4) 0.76526(18) 0.0292(4) Uani 1 1 d
C14 C 0.64432(19) 0.3379(4) 0.85144(16) 0.0286(5) Uani 1 1 d

loop_
_atom_site_aniso_label
_atom_site_aniso_U_11
_atom_site_aniso_U_22
_atom_site_aniso_U_33
_atom_site_aniso_U_23
_atom_site_aniso_U_13
_atom_site_aniso_U_12
S1 0.0312(2) 0.0275(2) 0.0220(2) -0.0013(2) 0.01555(18) -0.0011(2)
O3 0.0538(9) 0.0520(10) 0.0302(8) -0.0022(7) 0.0288(7) -0.0085(9)
O1 0.0375(8) 0.0366(8) 0.0364(8) -0.0020(7) 0.0245(7) 0.0004(7)
N3 0.0331(8) 0.0337(9) 0.0262(8) -0.0019(8) 0.0179(7) -0.0051(8)
O2 0.0431(8) 0.0405(8) 0.0233(7) 0.0007(7) 0.0139(6) 0.0055(7)
N1 0.0449(10) 0.0389(12) 0.0292(9) -0.0040(8) 0.0246(8) -0.0121(9)
N2 0.0495(11) 0.0497(11) 0.0268(8) -0.0037(11) 0.0241(8) -0.0140(12)
C1 0.0285(9) 0.0355(11) 0.0240(9) 0.0066(9) 0.0120(8) 0.0013(10)
C2 0.0313(10) 0.0416(14) 0.0374(11) -0.0014(10) 0.0153(9) 0.0003(10)
C3 0.0408(12) 0.0402(13) 0.0451(13) -0.0052(12) 0.0138(10) -0.0021(12)
C4 0.0354(12) 0.0509(16) 0.0466(13) 0.0031(13) 0.0115(11) -0.0132(13)
C5 0.0343(11) 0.068(2) 0.0448(12) 0.0019(13) 0.0223(10) -0.0095(12)
C6 0.0396(12) 0.0492(14) 0.0376(12) -0.0023(12) 0.0233(10) -0.0054(12)
C7 0.0303(9) 0.0335(11) 0.0258(9) 0.0039(9) 0.0147(8) 0.0028(9)
C8 0.0291(10) 0.0326(11) 0.0249(10) -0.0011(9) 0.0104(8) 0.0031(9)
C9 0.0439(12) 0.0429(14) 0.0254(10) -0.0064(10) 0.0102(9) 0.0016(11)
C10 0.0475(12) 0.0397(13) 0.0375(11) -0.0120(13) 0.0057(10) -0.0019(14)
C11 0.0427(12) 0.0312(15) 0.0527(14) 0.0008(13) 0.0134(10) -0.0053(12)
C12 0.0433(12) 0.0321(12) 0.0392(12) 0.0033(10) 0.0190(10) -0.0016(11)
C13 0.0294(10) 0.0295(11) 0.0291(10) -0.0013(9) 0.0133(9) 0.0020(9)
C14 0.0304(9) 0.0355(12) 0.0235(9) -0.0002(8) 0.0153(8) 0.0020(8)

loop_
_atom_type_symbol
_atom_type_description
_atom_type_scat_dispersion_real
_atom_type_scat_dispersion_imag
_atom_type_scat_source
C C 0.0033 0.0016 'International Tables Vol C Tables 4.2.6.8 and 6.1.1.4'
H H 0.0000 0.0000 'International Tables Vol C Tables 4.2.6.8 and 6.1.1.4'
O O 0.0106 0.0060 'International Tables Vol C Tables 4.2.6.8 and 6.1.1.4'
S S 0.1246 0.1234 'International Tables Vol C Tables 4.2.6.8 and 6.1.1.4'
N N 0.0061 0.0033 'International Tables Vol C Tables 4.2.6.8 and 6.1.1.4'

loop_
_geom_angle_atom_site_label_1
_geom_angle_atom_site_label_2
_geom_angle_atom_site_label_3
_geom_angle
O1 S1 O2 114.76(8)
O1 S1 N3 112.18(9)
O2 S1 N3 111.11(9)
O1 S1 C13 109.73(9)
O2 S1 C13 110.69(10)
N3 S1 C13 96.99(9)
C14 N3 S1 111.29(14)
C7 N1 H1A 123.2(17)
C7 N1 H1B 116.4(17)
H1A N1 H1B 120(2)
C7 N2 H2A 121.5(17)
C7 N2 H2B 122.7(18)
H2A N2 H2B 116(2)
C2 C1 C6 118.9(2)
C2 C1 C7 120.36(18)
C6 C1 C7 120.7(2)
C3 C2 C1 120.4(2)
C3 C2 H2 122.7(18)
C1 C2 H2 116.6(18)
C2 C3 C4 119.8(2)
C2 C3 H3 120.4(16)
C4 C3 H3 119.6(16)
C5 C4 C3 119.9(2)
C5 C4 H4 119.9(19)
C3 C4 H4 120.2(19)
C4 C5 C6 120.9(2)
C4 C5 H5 122.4(18)
C6 C5 H5 116.7(18)
C5 C6 C1 120.1(2)
C5 C6 H6 120.0(15)
C1 C6 H6 119.7(16)
N1 C7 N2 120.2(2)
N1 C7 C1 119.11(18)
N2 C7 C1 120.70(19)
C9 C8 C13 119.7(2)
C9 C8 C14 129.74(19)
C13 C8 C14 110.59(17)
C8 C9 C10 118.2(2)
C8 C9 H9 118.5(18)
C10 C9 H9 123.3(18)
C11 C10 C9 120.9(2)
C11 C10 H10 115.5(19)
C9 C10 H10 123.5(19)
C12 C11 C10 121.2(2)
C12 C11 H11 117.7(16)
C10 C11 H11 121.1(16)
C13 C12 C11 117.2(2)
C13 C12 H12 121.1(16)
C11 C12 H12 121.4(16)
C12 C13 C8 122.8(2)
C12 C13 S1 130.00(16)
C8 C13 S1 107.22(16)
O3 C14 N3 123.08(19)
O3 C14 C8 123.04(17)
N3 C14 C8 113.87(16)

loop_
_geom_bond_atom_site_label_1
_geom_bond_atom_site_label_2
_geom_bond_distance
S1 O1 1.4379(14)
S1 O2 1.4386(15)
S1 N3 1.6193(16)
S1 C13 1.765(2)
O3 C14 1.245(2)
N3 C14 1.347(2)
N1 C7 1.305(2)
N1 H1A 0.89(3)
N1 H1B 0.89(3)
N2 C7 1.313(3)
N2 H2A 0.88(3)
N2 H2B 0.80(2)
C1 C2 1.393(3)
C1 C6 1.398(3)
C1 C7 1.480(3)
C2 C3 1.380(3)
C2 H2 0.97(3)
C3 C4 1.389(4)
C3 H3 1.00(3)
C4 C5 1.370(4)
C4 H4 0.90(3)
C5 C6 1.373(4)
C5 H5 0.95(3)
C6 H6 0.97(3)
C8 C9 1.380(3)
C8 C13 1.387(3)
C8 C14 1.503(3)
C9 C10 1.391(4)
C9 H9 0.93(3)
C10 C11 1.381(4)
C10 H10 0.92(3)
C11 C12 1.381(3)
C11 H11 0.90(3)
C12 C13 1.371(3)
C12 H12 0.98(2)
